data_2017230
loop_
_publ_author_name
'Perec, Mireille'
'Baggio, Ricardo'

_publ_section_title
Diaqua(oxydiacetato-\k^3^<i>O</i>,<i>O</i>',<i>O</i>'')(pyridine-3-carboxamide-\k<i>N</i>^1^)copper(II)
_journal_coeditor_code FG3105
_journal_issue 8
_journal_name_full 'Acta Crystallographica Section C'
_journal_page_first m296
_journal_page_last m298
_journal_paper_doi 10.1107/S0108270109025293
_journal_volume 65
_journal_year 2009
_chemical_formula_iupac '[Cu (C4 H4 O5) (C6 H6 N2 O) (H2 O)2]'
_chemical_formula_moiety 'C10 H14 Cu N2 O8'
_chemical_formula_sum 'C10 H14 Cu N2 O8'
_chemical_formula_weight 353.77
_chemical_name_systematic
;
Diaqua(oxydiacetato-\k^3^<i>O</i>,<i>O</i>',<i>O</i>'')(pyridine-
3-carboxamide-\k<i>N</i>^1^)copper(II)
;
_space_group_IT_number 60
_symmetry_cell_setting orthorhombic
_symmetry_space_group_name_Hall '-P 2n 2ab'
_symmetry_space_group_name_H-M 'P b c n'
_atom_sites_solution_hydrogens geom
_atom_sites_solution_primary direct
_atom_sites_solution_secondary difmap
_audit_creation_method SHELXL-97
_cell_angle_alpha 90.00
_cell_angle_beta 90.00
_cell_angle_gamma 90.00
_cell_formula_units_Z 8
_cell_length_a 12.498(3)
_cell_length_b 20.899(4)
_cell_length_c 10.430(2)
_cell_measurement_reflns_used 25
_cell_measurement_temperature 295(2)
_cell_measurement_theta_max 12.5
_cell_measurement_theta_min 7.5
_cell_volume 2724.3(10)
_computing_cell_refinement
;
MSC/AFC Diffractometer Control Software (Molecular Structure
Corporation, 1988)
;
_computing_data_collection
;
MSC/AFC Diffractometer Control Software (Molecular Structure
Corporation, 1988)
;
_computing_data_reduction
;
MSC/AFC Diffractometer Control Software (Molecular Structure
Corporation, 1988)
;
_computing_molecular_graphics 'SHELXTL (Sheldrick, 2008)'
_computing_publication_material 'SHELXTL (Sheldrick, 2008) and PLATON (Spek, 2009)'
_computing_structure_refinement 'SHELXL97 (Sheldrick, 2008)'
_computing_structure_solution 'SHELXS97 (Sheldrick, 2008)'
_diffrn_ambient_temperature 295(2)
_diffrn_measured_fraction_theta_full 1.000
_diffrn_measured_fraction_theta_max 1.000
_diffrn_measurement_device 'Rigaku AFC-6'
_diffrn_measurement_method \w/2\q
_diffrn_radiation_monochromator graphite
_diffrn_radiation_source 'fine-focus sealed tube'
_diffrn_radiation_type MoK\a
_diffrn_radiation_wavelength 0.71073
_diffrn_reflns_av_R_equivalents 0.1195
_diffrn_reflns_av_sigmaI/netI 0.0670
_diffrn_reflns_limit_h_max 15
_diffrn_reflns_limit_h_min -1
_diffrn_reflns_limit_k_max 25
_diffrn_reflns_limit_k_min -25
_diffrn_reflns_limit_l_max 12
_diffrn_reflns_limit_l_min -12
_diffrn_reflns_number 11251
_diffrn_reflns_theta_full 26.00
_diffrn_reflns_theta_max 26.00
_diffrn_reflns_theta_min 1.90
_diffrn_standards_decay_% <2
_diffrn_standards_interval_count 150
_diffrn_standards_number 3
_exptl_absorpt_coefficient_mu 1.645
_exptl_absorpt_correction_T_max 0.82
_exptl_absorpt_correction_T_min 0.68
_exptl_absorpt_correction_type psi-scan
_exptl_absorpt_process_details '(North <i>et al.</i>,  1968)'
_exptl_crystal_colour blue
_exptl_crystal_density_diffrn 1.725
_exptl_crystal_density_method 'not measured'
_exptl_crystal_description prism
_exptl_crystal_F_000 1448
_exptl_crystal_size_max 0.22
_exptl_crystal_size_mid 0.18
_exptl_crystal_size_min 0.12
_refine_diff_density_max 0.897
_refine_diff_density_min -0.659
_refine_ls_extinction_coef 0.0096(6)
_refine_ls_extinction_expression Fc^*^=kFc[1+0.001xFc^2^\l^3^/sin(2\q)]^-1/4^
_refine_ls_extinction_method SHELXL97
_refine_ls_goodness_of_fit_ref 1.048
_refine_ls_hydrogen_treatment constr
_refine_ls_matrix_type full
_refine_ls_number_parameters 195
_refine_ls_number_reflns 2685
_refine_ls_number_restraints 3
_refine_ls_restrained_S_all 1.048
_refine_ls_R_factor_all 0.0493
_refine_ls_R_factor_gt 0.0407
_refine_ls_shift/su_max 0.000
_refine_ls_shift/su_mean 0.000
_refine_ls_structure_factor_coef Fsqd
_refine_ls_weighting_details 'calc w=1/[\s^2^(Fo^2^)+(0.0490P)^2^+1.5316P] where P=(Fo^2^+2Fc^2^)/3'
_refine_ls_weighting_scheme calc
_refine_ls_wR_factor_gt 0.1103
_refine_ls_wR_factor_ref 0.1185
_reflns_number_gt 2287
_reflns_number_total 2685
_reflns_threshold_expression I>2\s(I)
_cod_data_source_file fg3105.cif
_cod_data_source_block I
_cod_original_cell_volume 2724.2(10)
_cod_database_code 2017230
_cod_database_fobs_code 2017230

loop_
_symmetry_equiv_pos_as_xyz
'x, y, z'
'-x+1/2, -y+1/2, z+1/2'
'-x, y, -z+1/2'
'x+1/2, -y+1/2, -z'
'-x, -y, -z'
'x-1/2, y-1/2, -z-1/2'
'x, -y, z-1/2'
'-x-1/2, y-1/2, z'

loop_
_atom_site_type_symbol
_atom_site_label
_atom_site_fract_x
_atom_site_fract_y
_atom_site_fract_z
_atom_site_U_iso_or_equiv
_atom_site_adp_type
_atom_site_calc_flag
_atom_site_refinement_flags
_atom_site_occupancy
_atom_site_disorder_assembly
_atom_site_disorder_group
Cu Cu1 0.13944(3) 0.172238(14) 0.06749(3) 0.03269(18) Uani d D 1 . .
O O11 0.13018(15) 0.14930(9) -0.11483(18) 0.0359(5) Uani d . 1 A .
O O21 0.12349(16) 0.19096(10) -0.31125(18) 0.0388(5) Uani d . 1 A .
O O31A 0.0945(2) 0.25659(8) -0.00246(16) 0.0303(6) Uani d PD 0.900(6) A 1
O O31B 0.1527(16) 0.2594(4) -0.0050(8) 0.0303(6) Uani d PD 0.100(6) A 2
O O41 0.12439(17) 0.32090(9) 0.30576(19) 0.0379(5) Uani d . 1 . .
O O51 0.13350(14) 0.22173(9) 0.22904(16) 0.0328(4) Uani d . 1 A .
C C11 0.12408(19) 0.19524(13) -0.1929(2) 0.0300(5) Uani d . 1 . .
C C21 0.1210(2) 0.26262(12) -0.1357(2) 0.0320(6) Uani d D 1 A .
H H21A 0.1903 0.2830 -0.1451 0.038 Uiso d PR 0.900(6) A 1
H H21B 0.0680 0.2885 -0.1797 0.038 Uiso d PR 0.900(6) A 1
H H21C 0.1691 0.2904 -0.1828 0.038 Uiso d PR 0.100(6) A 2
H H21D 0.0492 0.2801 -0.1417 0.038 Uiso d PR 0.100(6) A 2
C C31 0.1202(2) 0.30905(14) 0.0812(2) 0.0324(6) Uani d D 1 . .
H H31A 0.0657 0.3420 0.0758 0.039 Uiso d PR 0.900(6) A 1
H H31B 0.1885 0.3276 0.0570 0.039 Uiso d PR 0.900(6) A 1
H H31C 0.0477 0.3223 0.0612 0.039 Uiso d PR 0.100(6) A 2
H H31D 0.1670 0.3458 0.0728 0.039 Uiso d PR 0.100(6) A 2
C C41 0.12600(19) 0.28223(12) 0.2161(2) 0.0285(5) Uani d . 1 A .
N N12 0.1774(2) 0.08670(10) 0.1377(2) 0.0352(5) Uani d . 1 A .
N N22 0.4082(3) -0.04453(12) 0.3959(3) 0.0672(10) Uani d . 1 A .
H H22A 0.3839 -0.0798 0.3559 0.101 Uiso d R 1 . .
H H22B 0.4624 -0.0505 0.4515 0.101 Uiso d R 1 . .
O O12 0.4133(3) 0.06228(10) 0.4105(3) 0.0748(9) Uani d . 1 A .
C C12 0.2580(2) 0.07750(11) 0.2192(2) 0.0371(6) Uani d . 1 . .
H H12 0.2979 0.1128 0.2450 0.045 Uiso calc R 1 A .
C C22 0.2853(2) 0.01792(12) 0.2673(2) 0.0363(6) Uani d . 1 A .
C C32 0.2267(3) -0.03374(14) 0.2281(4) 0.0600(10) Uani d . 1 . .
H H32 0.2428 -0.0746 0.2578 0.072 Uiso calc R 1 A .
C C42 0.1428(4) -0.02424(17) 0.1433(6) 0.097(2) Uani d . 1 A .
H H42 0.1020 -0.0588 0.1154 0.117 Uiso calc R 1 . .
C C52 0.1206(3) 0.03570(16) 0.1012(5) 0.0688(12) Uani d . 1 . .
H H52 0.0637 0.0415 0.0449 0.083 Uiso calc R 1 A .
C C62 0.3753(3) 0.01375(13) 0.3642(3) 0.0471(8) Uani d . 1 . .
O O1W 0.3225(2) 0.19898(11) 0.05550(19) 0.0495(6) Uani d . 1 A .
H H1WA 0.3352 0.2305 0.1047 0.074 Uiso d R 1 . .
H H1WB 0.3439 0.1993 -0.0219 0.074 Uiso d R 1 . .
O O2W -0.05471(19) 0.14692(10) 0.06669(18) 0.0462(5) Uani d . 1 A .
H H2WA -0.0607 0.1565 -0.0122 0.069 Uiso d R 1 . .
H H2WB -0.0742 0.1733 0.1243 0.069 Uiso d R 1 . .

loop_
_atom_site_aniso_label
_atom_site_aniso_U_11
_atom_site_aniso_U_22
_atom_site_aniso_U_33
_atom_site_aniso_U_12
_atom_site_aniso_U_13
_atom_site_aniso_U_23
Cu1 0.0514(3) 0.0209(2) 0.0258(2) 0.00238(13) -0.00323(12) 0.00238(11)
O11 0.0493(12) 0.0287(9) 0.0298(9) 0.0010(8) -0.0021(8) -0.0017(8)
O21 0.0472(11) 0.0406(10) 0.0285(10) -0.0064(9) -0.0010(8) -0.0015(9)
O31A 0.0404(16) 0.0264(9) 0.0242(9) -0.0009(9) -0.0011(9) 0.0018(7)
O31B 0.0404(16) 0.0264(9) 0.0242(9) -0.0009(9) -0.0011(9) 0.0018(7)
O41 0.0505(12) 0.0329(9) 0.0304(9) 0.0021(8) -0.0017(8) -0.0054(8)
O51 0.0462(11) 0.0261(8) 0.0262(9) -0.0006(8) -0.0011(7) 0.0023(7)
C11 0.0300(12) 0.0320(13) 0.0279(12) -0.0044(11) -0.0017(9) 0.0009(11)
C21 0.0445(15) 0.0282(12) 0.0234(12) -0.0017(11) -0.0018(10) 0.0047(10)
C31 0.0438(15) 0.0234(12) 0.0300(12) 0.0024(12) -0.0018(10) 0.0003(10)
C41 0.0270(12) 0.0299(12) 0.0286(12) 0.0004(10) 0.0004(9) 0.0006(10)
N12 0.0465(13) 0.0226(10) 0.0364(11) -0.0014(9) -0.0079(10) 0.0016(9)
N22 0.097(2) 0.0265(12) 0.0783(19) 0.0120(15) -0.051(2) -0.0037(13)
O12 0.104(2) 0.0315(11) 0.0892(18) 0.0075(13) -0.0606(17) -0.0104(12)
C12 0.0507(17) 0.0231(11) 0.0376(13) -0.0023(12) -0.0090(12) -0.0016(10)
C22 0.0472(15) 0.0263(12) 0.0356(12) 0.0028(11) -0.0077(12) 0.0016(10)
C32 0.068(2) 0.0236(13) 0.088(2) -0.0064(14) -0.035(2) 0.0116(15)
C42 0.105(4) 0.0263(15) 0.160(5) -0.0143(18) -0.089(4) 0.010(2)
C52 0.078(3) 0.0307(15) 0.097(3) -0.0076(16) -0.054(2) 0.0056(19)
C62 0.066(2) 0.0290(14) 0.0461(16) 0.0070(13) -0.0203(14) -0.0039(13)
O1W 0.0651(14) 0.0471(13) 0.0363(10) -0.0165(12) 0.0116(10) -0.0085(9)
O2W 0.0582(14) 0.0446(12) 0.0360(10) 0.0087(10) 0.0011(9) -0.0038(8)

loop_
_atom_type_symbol
_atom_type_description
_atom_type_scat_dispersion_real
_atom_type_scat_dispersion_imag
_atom_type_scat_source
C C 0.0033 0.0016 'International Tables Vol C Tables 4.2.6.8 and 6.1.1.4'
H H 0.0000 0.0000 'International Tables Vol C Tables 4.2.6.8 and 6.1.1.4'
N N 0.0061 0.0033 'International Tables Vol C Tables 4.2.6.8 and 6.1.1.4'
O O 0.0106 0.0060 'International Tables Vol C Tables 4.2.6.8 and 6.1.1.4'
Cu Cu 0.3201 1.2651 'International Tables Vol C Tables 4.2.6.8 and 6.1.1.4'

loop_
_geom_angle_atom_site_label_1
_geom_angle_atom_site_label_2
_geom_angle_atom_site_label_3
_geom_angle_site_symmetry_1
_geom_angle_site_symmetry_3
_geom_angle
_geom_angle_publ_flag
O11 Cu1 O51 . . 161.75(8) ?
O11 Cu1 O31B . . 81.9(2) ?
O51 Cu1 O31B . . 81.2(2) ?
O11 Cu1 O31A . . 81.06(7) ?
O51 Cu1 O31A . . 80.70(7) ?
O11 Cu1 N12 . . 98.69(8) ?
O51 Cu1 N12 . . 99.52(8) ?
O31B Cu1 N12 . . 161.4(6) ?
O31A Cu1 N12 . . 177.38(10) ?
O11 Cu1 O1W . . 93.65(8) ?
O51 Cu1 O1W . . 87.57(7) ?
O31B Cu1 O1W . . 71.4(6) ?
O31A Cu1 O1W . . 92.55(10) ?
N12 Cu1 O1W . . 90.06(9) ?
O11 Cu1 O2W . . 83.53(7) ?
O51 Cu1 O2W . . 94.45(7) ?
O31B Cu1 O2W . . 106.1(6) ?
O31A Cu1 O2W . . 84.93(9) ?
N12 Cu1 O2W . . 92.45(9) ?
O1W Cu1 O2W . . 176.47(7) ?
C11 O11 Cu1 . . 116.28(17) ?
C21 O31A C31 . . 118.0(2) ?
C21 O31A Cu1 . . 111.61(15) ?
C31 O31A Cu1 . . 112.97(15) ?
C21 O31B C31 . . 119.3(8) ?
C21 O31B Cu1 . . 112.7(6) ?
C31 O31B Cu1 . . 113.8(6) ?
C41 O51 Cu1 . . 115.55(16) ?
O21 C11 O11 . . 126.1(3) ?
O21 C11 C21 . . 117.1(2) ?
O11 C11 C21 . . 116.8(2) ?
O31B C21 C11 . . 108.9(4) ?
O31A C21 C11 . . 107.62(19) ?
O31A C21 H21A . . 110.0 ?
C11 C21 H21A . . 110.0 ?
O31A C21 H21B . . 110.5 ?
C11 C21 H21B . . 110.2 ?
H21A C21 H21B . . 108.5 ?
O31B C21 H21C . . 110.0 ?
C11 C21 H21C . . 109.8 ?
O31B C21 H21D . . 109.7 ?
C11 C21 H21D . . 110.2 ?
H21A C21 H21D . . 130.8 ?
H21C C21 H21D . . 108.4 ?
O31B C31 C41 . . 107.5(4) ?
O31A C31 C41 . . 107.0(2) ?
O31A C31 H31A . . 110.4 ?
C41 C31 H31A . . 110.4 ?
O31A C31 H31B . . 110.1 ?
C41 C31 H31B . . 110.3 ?
H31A C31 H31B . . 108.6 ?
O31B C31 H31C . . 109.7 ?
C41 C31 H31C . . 110.4 ?
H31B C31 H31C . . 130.7 ?
O31B C31 H31D . . 110.3 ?
O31A C31 H31D . . 133.2 ?
C41 C31 H31D . . 110.3 ?
H31C C31 H31D . . 108.6 ?
O41 C41 O51 . . 124.7(2) ?
O41 C41 C31 . . 117.4(2) ?
O51 C41 C31 . . 117.9(2) ?
C12 N12 C52 . . 117.9(2) ?
C12 N12 Cu1 . . 123.02(17) ?
C52 N12 Cu1 . . 119.1(2) ?
C62 N22 H22A . . 122.1 ?
C62 N22 H22B . . 121.3 ?
H22A N22 H22B . . 116.1 ?
N12 C12 C22 . . 123.2(2) ?
N12 C12 H12 . . 118.4 ?
C22 C12 H12 . . 118.4 ?
C32 C22 C12 . . 118.0(3) ?
C32 C22 C62 . . 123.5(2) ?
C12 C22 C62 . . 118.4(2) ?
C22 C32 C42 . . 118.9(3) ?
C22 C32 H32 . . 120.6 ?
C42 C32 H32 . . 120.6 ?
C52 C42 C32 . . 119.6(3) ?
C52 C42 H42 . . 120.2 ?
C32 C42 H42 . . 120.2 ?
N12 C52 C42 . . 122.4(3) ?
N12 C52 H52 . . 118.8 ?
C42 C52 H52 . . 118.8 ?
O12 C62 N22 . . 122.9(3) ?
O12 C62 C22 . . 120.4(3) ?
N22 C62 C22 . . 116.7(3) ?
Cu1 O1W H1WA . . 109.4 ?
Cu1 O1W H1WB . . 110.9 ?
H1WA O1W H1WB . . 120.6 ?
Cu1 O2W H2WA . . 92.2 ?
Cu1 O2W H2WB . . 98.0 ?
H2WA O2W H2WB . . 120.4 ?

loop_
_geom_bond_atom_site_label_1
_geom_bond_atom_site_label_2
_geom_bond_site_symmetry_2
_geom_bond_distance
_geom_bond_publ_flag
Cu1 O11 . 1.964(2) ?
Cu1 O51 . 1.978(2) ?
Cu1 O31B . 1.979(9) ?
Cu1 O31A . 1.989(2) ?
Cu1 N12 . 1.989(2) ?
Cu1 O1W . 2.359(3) ?
Cu1 O2W . 2.483(2) ?
O11 C11 . 1.261(3) ?
O21 C11 . 1.238(3) ?
O31A C21 . 1.434(3) ?
O31A C31 . 1.437(3) ?
O31B C21 . 1.421(9) ?
O31B C31 . 1.431(9) ?
O41 C41 . 1.236(3) ?
O51 C41 . 1.275(3) ?
C11 C21 . 1.530(4) ?
C21 H21A . 0.9700 ?
C21 H21B . 0.9699 ?
C21 H21C . 0.9701 ?
C21 H21D . 0.9700 ?
C31 C41 . 1.517(3) ?
C31 H31A . 0.9700 ?
C31 H31B . 0.9700 ?
C31 H31C . 0.9700 ?
C31 H31D . 0.9700 ?
N12 C12 . 1.332(3) ?
N12 C52 . 1.336(4) ?
N22 C62 . 1.328(4) ?
N22 H22A . 0.9001 ?
N22 H22B . 0.9000 ?
O12 C62 . 1.219(4) ?
C12 C22 . 1.385(3) ?
C12 H12 . 0.9300 ?
C22 C32 . 1.367(4) ?
C22 C62 . 1.515(4) ?
C32 C42 . 1.385(5) ?
C32 H32 . 0.9300 ?
C42 C52 . 1.356(5) ?
C42 H42 . 0.9300 ?
C52 H52 . 0.9300 ?
O1W H1WA . 0.8500 ?
O1W H1WB . 0.8500 ?
O2W H2WA . 0.8501 ?
O2W H2WB . 0.8500 ?

loop_
_geom_hbond_atom_site_label_D
_geom_hbond_atom_site_label_H
_geom_hbond_atom_site_label_A
_geom_hbond_site_symmetry_A
_geom_hbond_distance_DH
_geom_hbond_distance_HA
_geom_hbond_distance_DA
_geom_hbond_angle_DHA
N22 H22B O12 5_656 0.90 2.13 3.031(4) 177
N22 H22A O41 8_655 0.90 2.14 2.993(3) 157
O1W H1WA O21 2 0.85 1.93 2.771(3) 169
O1W H1WB O41 2_554 0.85 1.89 2.720(3) 166
O2W H2WA O21 3_554 0.85 2.13 2.947(3) 163
O2W H2WB O51 3 0.85 1.98 2.820(3) 170
C21 H21A O51 2_554 0.97 2.57 3.393(3) 143
C32 H32 O11 7_556 0.93 2.49 3.158(4) 129

loop_
_geom_torsion_atom_site_label_1
_geom_torsion_atom_site_label_2
_geom_torsion_atom_site_label_3
_geom_torsion_atom_site_label_4
_geom_torsion_site_symmetry_1
_geom_torsion_site_symmetry_2
_geom_torsion_site_symmetry_3
_geom_torsion_site_symmetry_4
_geom_torsion
_geom_torsion_publ_flag
O51 Cu1 O11 C11 . . . . 15.2(4) ?
O31B Cu1 O11 C11 . . . . -7.5(6) ?
O31A Cu1 O11 C11 . . . . 13.88(19) ?
N12 Cu1 O11 C11 . . . . -168.75(18) ?
O1W Cu1 O11 C11 . . . . -78.13(19) ?
O2W Cu1 O11 C11 . . . . 99.75(18) ?
O11 Cu1 O31A C21 . . . . -22.96(18) ?
O51 Cu1 O31A C21 . . . . 157.45(19) ?
O31B Cu1 O31A C21 . . . . 67.8(6) ?
O1W Cu1 O31A C21 . . . . 70.33(18) ?
O2W Cu1 O31A C21 . . . . -107.18(18) ?
O11 Cu1 O31A C31 . . . . -158.7(2) ?
O51 Cu1 O31A C31 . . . . 21.73(19) ?
O31B Cu1 O31A C31 . . . . -67.9(6) ?
O1W Cu1 O31A C31 . . . . -65.39(19) ?
O2W Cu1 O31A C31 . . . . 117.09(19) ?
O11 Cu1 O31B C21 . . . . 15.7(10) ?
O51 Cu1 O31B C21 . . . . -157.3(11) ?
O31A Cu1 O31B C21 . . . . -70.3(11) ?
N12 Cu1 O31B C21 . . . . 109.0(12) ?
O1W Cu1 O31B C21 . . . . 112.3(11) ?
O2W Cu1 O31B C21 . . . . -65.2(11) ?
O11 Cu1 O31B C31 . . . . 155.5(11) ?
O51 Cu1 O31B C31 . . . . -17.4(10) ?
N12 Cu1 O31B C31 . . . . -111.2(12) ?
O1W Cu1 O31B C31 . . . . -107.8(11) ?
O2W Cu1 O31B C31 . . . . 74.7(11) ?
O11 Cu1 O51 C41 . . . . -13.9(4) ?
O31B Cu1 O51 C41 . . . . 8.8(6) ?
O31A Cu1 O51 C41 . . . . -12.62(18) ?
N12 Cu1 O51 C41 . . . . 170.02(18) ?
O1W Cu1 O51 C41 . . . . 80.36(18) ?
O2W Cu1 O51 C41 . . . . -96.74(18) ?
Cu1 O11 C11 O21 . . . . 175.8(2) ?
Cu1 O11 C11 C21 . . . . -1.9(3) ?
C31 O31B C21 O31A . . . . -64.6(12) ?
Cu1 O31B C21 O31A . . . . 72.9(10) ?
C31 O31B C21 C11 . . . . -157.2(10) ?
Cu1 O31B C21 C11 . . . . -19.8(12) ?
C31 O31A C21 O31B . . . . 62.7(7) ?
Cu1 O31A C21 O31B . . . . -70.6(7) ?
C31 O31A C21 C11 . . . . 160.0(2) ?
Cu1 O31A C21 C11 . . . . 26.7(3) ?
O21 C11 C21 O31B . . . . -163.5(9) ?
O11 C11 C21 O31B . . . . 14.5(9) ?
O21 C11 C21 O31A . . . . 165.3(2) ?
O11 C11 C21 O31A . . . . -16.7(3) ?
C21 O31B C31 O31A . . . . 64.8(12) ?
Cu1 O31B C31 O31A . . . . -72.2(10) ?
C21 O31B C31 C41 . . . . 158.4(10) ?
Cu1 O31B C31 C41 . . . . 21.4(12) ?
C21 O31A C31 O31B . . . . -62.4(7) ?
Cu1 O31A C31 O31B . . . . 70.3(7) ?
C21 O31A C31 C41 . . . . -158.1(2) ?
Cu1 O31A C31 C41 . . . . -25.4(3) ?
Cu1 O51 C41 O41 . . . . -177.84(19) ?
Cu1 O51 C41 C31 . . . . 1.2(3) ?
O31B C31 C41 O41 . . . . 164.2(8) ?
O31A C31 C41 O41 . . . . -164.8(2) ?
O31B C31 C41 O51 . . . . -14.9(9) ?
O31A C31 C41 O51 . . . . 16.0(3) ?
O11 Cu1 N12 C12 . . . . 131.1(2) ?
O51 Cu1 N12 C12 . . . . -50.2(2) ?
O31B Cu1 N12 C12 . . . . 40.5(8) ?
O1W Cu1 N12 C12 . . . . 37.4(2) ?
O2W Cu1 N12 C12 . . . . -145.1(2) ?
O11 Cu1 N12 C52 . . . . -48.3(3) ?
O51 Cu1 N12 C52 . . . . 130.4(3) ?
O31B Cu1 N12 C52 . . . . -138.9(8) ?
O1W Cu1 N12 C52 . . . . -142.0(3) ?
O2W Cu1 N12 C52 . . . . 35.5(3) ?
C52 N12 C12 C22 . . . . 0.0(5) ?
Cu1 N12 C12 C22 . . . . -179.4(2) ?
N12 C12 C22 C32 . . . . 0.5(5) ?
N12 C12 C22 C62 . . . . -177.2(3) ?
C12 C22 C32 C42 . . . . -0.4(6) ?
C62 C22 C32 C42 . . . . 177.1(4) ?
C22 C32 C42 C52 . . . . 0.0(8) ?
C12 N12 C52 C42 . . . . -0.5(7) ?
Cu1 N12 C52 C42 . . . . 178.9(5) ?
C32 C42 C52 N12 . . . . 0.6(9) ?
C32 C22 C62 O12 . . . . -168.4(4) ?
C12 C22 C62 O12 . . . . 9.1(5) ?
C32 C22 C62 N22 . . . . 10.8(5) ?
C12 C22 C62 N22 . . . . -171.7(3) ?
